data_4303850
loop_
_publ_author_name
'Sib Sankar Mal'
'Bassem S. Bassil'
'Masooma Ibrahim'
'Saritha Nellutla'
'Johan van Tol'
'Naresh S. Dalal'
'Jorge A. Fern\'andez'
'Xavier L\'opez'
'Josep M. Poblet'
'Rosa Ngo Biboum'
'Bineta Keita'
'Ulrich Kortz'

_publ_contact_author_address
;
School of Engineering and Science, 
Jacobs University, P.O. Box 750 561, 
28725 Bremen, Germany
;
_publ_contact_author_email u.kortz@jacobs-university.de
_publ_contact_author_name 'Ulrich Kortz'
_publ_section_title
;
Wheel-Shaped Cu20-Tungstophosphate [Cu20X(OH)24(H2O)12(P8W48O184)]25- Ion
(X = Cl, Br, I) and the Role of the Halide Guest
;
_journal_name_full 'Inorganic Chemistry'
_journal_page_first 11636
_journal_page_last 11645
_journal_paper_doi 10.1021/ic901641f
_journal_volume 48
_journal_year 2009
_chemical_formula_sum 'Cu20 H148 I K12 Li13 O270 P8 W48'
_chemical_formula_weight 15498.36
_chemical_name_systematic
;
 ?
;
_space_group_IT_number 87
_symmetry_cell_setting tetragonal
_symmetry_space_group_name_Hall '-I 4'
_symmetry_space_group_name_H-M 'I 4/m'
_atom_sites_solution_primary direct
_atom_sites_solution_secondary difmap
_audit_creation_method SHELXL-97
_cell_angle_alpha 90.00
_cell_angle_beta 90.00
_cell_angle_gamma 90.00
_cell_formula_units_Z 2
_cell_length_a 26.9335(3)
_cell_length_b 26.9335(3)
_cell_length_c 21.0993(7)
_cell_measurement_reflns_used 6921
_cell_measurement_temperature 173(2)
_cell_measurement_theta_max 26.05
_cell_measurement_theta_min 2.39
_cell_volume 15305.7(6)
_computing_cell_refinement 'Bruker SMART'
_computing_data_collection 'Bruker SMART'
_computing_data_reduction 'Bruker SAINT'
_computing_molecular_graphics 'Bruker SHELXTL'
_computing_publication_material 'Bruker SHELXTL'
_computing_structure_refinement 'SHELXL-97 (Sheldrick, 1997)'
_computing_structure_solution 'SHELXS-97 (Sheldrick, 1990)'
_diffrn_ambient_temperature 173(2)
_diffrn_measured_fraction_theta_full 0.999
_diffrn_measured_fraction_theta_max 0.999
_diffrn_measurement_device_type 'CCD area detector'
_diffrn_measurement_method 'phi and omega scans'
_diffrn_radiation_monochromator graphite
_diffrn_radiation_source 'sealed tube'
_diffrn_radiation_type MoK\a
_diffrn_radiation_wavelength 0.71073
_diffrn_reflns_av_R_equivalents 0.1378
_diffrn_reflns_av_sigmaI/netI 0.0529
_diffrn_reflns_limit_h_max 35
_diffrn_reflns_limit_h_min -35
_diffrn_reflns_limit_k_max 35
_diffrn_reflns_limit_k_min -34
_diffrn_reflns_limit_l_max 27
_diffrn_reflns_limit_l_min -27
_diffrn_reflns_number 170034
_diffrn_reflns_theta_full 27.97
_diffrn_reflns_theta_max 27.97
_diffrn_reflns_theta_min 2.21
_exptl_absorpt_coefficient_mu 20.260
_exptl_absorpt_correction_T_max 0.3518
_exptl_absorpt_correction_T_min 0.1494
_exptl_absorpt_correction_type multi-scan
_exptl_absorpt_process_details SADABS
_exptl_crystal_colour blue
_exptl_crystal_density_diffrn 3.442
_exptl_crystal_density_method 'not measured'
_exptl_crystal_description octahedron
_exptl_crystal_F_000 13460
_exptl_crystal_size_max 0.17
_exptl_crystal_size_mid 0.16
_exptl_crystal_size_min 0.07
_refine_diff_density_max 5.086
_refine_diff_density_min -9.898
_refine_diff_density_rms 0.579
_refine_ls_extinction_method none
_refine_ls_goodness_of_fit_ref 1.020
_refine_ls_matrix_type full
_refine_ls_number_parameters 232
_refine_ls_number_reflns 9467
_refine_ls_number_restraints 0
_refine_ls_restrained_S_all 1.020
_refine_ls_R_factor_all 0.0898
_refine_ls_R_factor_gt 0.0700
_refine_ls_shift/su_max 0.001
_refine_ls_shift/su_mean 0.000
_refine_ls_structure_factor_coef Fsqd
_refine_ls_weighting_details 'calc w=1/[\s^2^(Fo^2^)+(0.1170P)^2^+1967.0000P] where P=(Fo^2^+2Fc^2^)/3'
_refine_ls_weighting_scheme calc
_refine_ls_wR_factor_gt 0.2013
_refine_ls_wR_factor_ref 0.2179
_reflns_number_gt 7293
_reflns_number_total 9467
_reflns_threshold_expression >2sigma(I)
_cod_data_source_file ic901641f_si_001_2.cif
_cod_data_source_block i4m
_cod_depositor_comments
;
The following automatic conversions were performed:
'_symmetry_cell_setting' value 'Tetragonal' changed to 'tetragonal'
according to '/home/saulius/struct/CIF-dictionaries/cif_core.dic'
dictionary named 'cif_core.dic' version 2.4.1 from 2010-06-29.

Automatic conversion script
Id: cif_fix_enum 1527 2010-12-29 10:47:43Z saulius 
;
_cod_original_formula_sum 'H148 Cu20 I K12 Li13 O270 P8 W48'
_cod_database_code 4303850

loop_
_symmetry_equiv_pos_as_xyz
'x, y, z'
'-x, -y, z'
'-y, x, z'
'y, -x, z'
'x+1/2, y+1/2, z+1/2'
'-x+1/2, -y+1/2, z+1/2'
'-y+1/2, x+1/2, z+1/2'
'y+1/2, -x+1/2, z+1/2'
'-x, -y, -z'
'x, y, -z'
'y, -x, -z'
'-y, x, -z'
'-x+1/2, -y+1/2, -z+1/2'
'x+1/2, y+1/2, -z+1/2'
'y+1/2, -x+1/2, -z+1/2'
'-y+1/2, x+1/2, -z+1/2'

loop_
_atom_site_label
_atom_site_type_symbol
_atom_site_fract_x
_atom_site_fract_y
_atom_site_fract_z
_atom_site_U_iso_or_equiv
_atom_site_adp_type
_atom_site_occupancy
_atom_site_symmetry_multiplicity
_atom_site_calc_flag
_atom_site_refinement_flags
_atom_site_disorder_assembly
_atom_site_disorder_group
W1 W 0.19805(3) 0.70304(3) 0.07968(3) 0.0288(2) Uani 1 1 d . . .
W2 W 0.28547(3) 0.61556(2) 0.16178(3) 0.02161(17) Uani 1 1 d . . .
W3 W 0.17218(3) 0.56842(3) 0.07963(3) 0.02772(19) Uani 1 1 d . . .
W4 W 0.17217(3) 0.43156(3) 0.07964(3) 0.02774(19) Uani 1 1 d . . .
W5 W 0.28548(3) 0.38445(2) 0.16178(3) 0.02164(17) Uani 1 1 d . . .
W6 W 0.19805(3) 0.29697(3) 0.07965(3) 0.0290(2) Uani 1 1 d . . .
P1 P 0.2713(2) 0.6207(2) 0.0000 0.0197(11) Uani 1 2 d S . .
P2 P 0.2712(2) 0.3794(2) 0.0000 0.0198(11) Uani 1 2 d S . .
O1P1 O 0.2451(6) 0.6716(6) 0.0000 0.020(3) Uiso 1 2 d S . .
O2P1 O 0.3030(4) 0.3872(4) 0.0591(6) 0.023(2) Uiso 1 1 d . . .
O3P1 O 0.2300(6) 0.5803(6) 0.0000 0.022(3) Uiso 1 2 d S . .
O1P2 O 0.2295(6) 0.4200(6) 0.0000 0.022(3) Uiso 1 2 d S . .
O2P2 O 0.3028(4) 0.6127(4) 0.0586(6) 0.025(2) Uiso 1 1 d . . .
O3P2 O 0.2458(6) 0.3283(6) 0.0000 0.021(3) Uiso 1 2 d S . .
Cu1 Cu 0.34376(11) 0.50006(11) 0.12581(15) 0.0453(6) Uani 1 1 d . . .
Cu2 Cu 0.43921(11) 0.56095(11) 0.11679(14) 0.0444(6) Uani 1 1 d . . .
Cu3 Cu 0.37956(16) 0.49995(15) 0.0000 0.0441(9) Uani 1 2 d S . .
O1C1 O 0.2939(10) 0.5000(10) 0.0611(13) 0.062(6) Uiso 0.75 1 d P . .
O1C2 O 0.4256(7) 0.4995(7) 0.1625(9) 0.034(4) Uiso 0.75 1 d P . .
O1C3 O 0.2897(15) 0.4995(15) 0.0000 0.077(11) Uiso 0.80 2 d SP . .
O2C2 O 0.4526(6) 0.6202(6) 0.0693(8) 0.047(4) Uiso 1 1 d . . .
O123 O 0.3795(6) 0.5474(6) 0.0689(8) 0.047(4) Uiso 1 1 d . . .
I I 0.5000 0.5000 0.0000 0.0593(12) Uani 1 8 d S . .
O1B O 0.1657(6) 0.7212(6) 0.0000 0.022(3) Uiso 1 2 d S . .
O1A O 0.2383(5) 0.7613(5) 0.0718(6) 0.028(3) Uiso 1 1 d . . .
O1T O 0.1559(5) 0.7284(5) 0.1318(6) 0.028(3) Uiso 1 1 d . . .
O2T O 0.3187(5) 0.5579(5) 0.1677(6) 0.026(3) Uiso 1 1 d . . .
O2A O 0.2675(5) 0.6225(5) 0.2398(7) 0.033(3) Uiso 1 1 d . . .
O3T O 0.1241(5) 0.5583(5) 0.1312(6) 0.029(3) Uiso 1 1 d . . .
O3A O 0.1382(6) 0.5616(6) 0.0000 0.025(3) Uiso 1 2 d S . .
O4T O 0.1241(5) 0.4420(5) 0.1311(6) 0.028(3) Uiso 1 1 d . . .
O4A O 0.1380(6) 0.4384(6) 0.0000 0.022(3) Uiso 1 2 d S . .
O5T O 0.3186(5) 0.4422(5) 0.1674(6) 0.028(3) Uiso 1 1 d . . .
O5B O 0.2677(5) 0.3774(5) 0.2398(7) 0.032(3) Uiso 1 1 d . . .
O5A O 0.3417(5) 0.3410(5) 0.1640(7) 0.032(3) Uiso 1 1 d . . .
O6B O 0.1659(6) 0.2791(6) 0.0000 0.024(3) Uiso 1 2 d S . .
O6T O 0.1555(4) 0.2713(4) 0.1314(6) 0.026(3) Uiso 1 1 d . . .
O12 O 0.2436(4) 0.6741(5) 0.1321(6) 0.027(3) Uiso 1 1 d . . .
O13 O 0.1649(4) 0.6394(4) 0.0722(6) 0.023(2) Uiso 1 1 d . . .
O23 O 0.2255(4) 0.5792(4) 0.1343(6) 0.023(2) Uiso 1 1 d . . .
O34 O 0.1920(5) 0.5002(5) 0.0719(6) 0.028(3) Uiso 1 1 d . . .
O45 O 0.2257(4) 0.4207(4) 0.1340(6) 0.023(2) Uiso 1 1 d . . .
O46 O 0.1648(4) 0.3609(4) 0.0714(6) 0.024(2) Uiso 1 1 d . . .
O56 O 0.2435(5) 0.3261(5) 0.1322(6) 0.027(3) Uiso 1 1 d . . .
K1 K 0.1770(3) 0.8229(2) 0.1751(3) 0.0666(18) Uani 1 1 d . . .
K2 K 0.1830(3) 0.6829(3) 0.2499(5) 0.0395(19) Uiso 0.50 1 d P . .
O1W O 0.5000 0.5000 0.3069(15) 0.043(7) Uiso 1 4 d S . .
O2W O 0.2500 0.7500 0.2500 0.066(7) Uiso 1 2 d S . .
O3W O 0.2165(12) 0.4997(12) 0.2328(16) 0.046(7) Uiso 0.50 1 d P . .

loop_
_atom_site_aniso_label
_atom_site_aniso_U_11
_atom_site_aniso_U_22
_atom_site_aniso_U_33
_atom_site_aniso_U_23
_atom_site_aniso_U_13
_atom_site_aniso_U_12
W1 0.0310(4) 0.0376(4) 0.0179(4) -0.0031(3) 0.0008(3) 0.0158(3)
W2 0.0262(3) 0.0235(3) 0.0152(3) 0.0000(2) 0.0007(2) 0.0025(2)
W3 0.0251(4) 0.0397(4) 0.0184(4) -0.0014(3) 0.0029(3) -0.0050(3)
W4 0.0252(4) 0.0395(4) 0.0185(4) 0.0013(3) 0.0026(3) 0.0049(3)
W5 0.0264(3) 0.0238(3) 0.0147(3) 0.0003(2) 0.0010(2) -0.0023(2)
W6 0.0315(4) 0.0377(4) 0.0178(4) 0.0029(3) 0.0009(3) -0.0158(3)
P1 0.027(3) 0.019(3) 0.013(3) 0.000 0.000 0.002(2)
P2 0.028(3) 0.019(3) 0.012(3) 0.000 0.000 0.001(2)
Cu1 0.0463(15) 0.0460(15) 0.0436(16) -0.0002(13) 0.0022(13) 0.0012(12)
Cu2 0.0469(15) 0.0460(15) 0.0402(16) 0.0023(12) -0.0022(12) -0.0016(12)
Cu3 0.049(2) 0.041(2) 0.042(2) 0.000 0.000 0.0001(17)
I 0.0609(18) 0.0609(18) 0.056(3) 0.000 0.000 0.000
K1 0.068(4) 0.064(4) 0.068(4) -0.021(3) 0.020(3) -0.025(3)

loop_
_atom_type_symbol
_atom_type_description
_atom_type_scat_dispersion_real
_atom_type_scat_dispersion_imag
_atom_type_scat_source
O O 0.0106 0.0060 'International Tables Vol C Tables 4.2.6.8 and 6.1.1.4'
W W -0.8490 6.8722 'International Tables Vol C Tables 4.2.6.8 and 6.1.1.4'
P P 0.1023 0.0942 'International Tables Vol C Tables 4.2.6.8 and 6.1.1.4'
K K 0.2009 0.2494 'International Tables Vol C Tables 4.2.6.8 and 6.1.1.4'
Cu Cu 0.3201 1.2651 'International Tables Vol C Tables 4.2.6.8 and 6.1.1.4'
I I -0.4742 1.8119 'International Tables Vol C Tables 4.2.6.8 and 6.1.1.4'
H H 0.0000 0.0000 'International Tables Vol C Tables 4.2.6.8 and 6.1.1.4'
Li Li -0.0003 0.0001 'International Tables Vol C Tables 4.2.6.8 and 6.1.1.4'

loop_
_geom_angle_atom_site_label_1
_geom_angle_atom_site_label_2
_geom_angle_atom_site_label_3
_geom_angle
_geom_angle_site_symmetry_1
_geom_angle_site_symmetry_3
_geom_angle_publ_flag
O1T W1 O12 103.0(6) . . ?
O1T W1 O1A 96.0(6) . . ?
O12 W1 O1A 91.3(6) . . ?
O1T W1 O13 95.7(5) . . ?
O12 W1 O13 88.9(5) . . ?
O1A W1 O13 168.0(5) . . ?
O1T W1 O1B 99.0(6) . . ?
O12 W1 O1B 157.9(6) . . ?
O1A W1 O1B 88.4(6) . . ?
O13 W1 O1B 86.9(6) . . ?
O1T W1 O1P1 171.7(5) . . ?
O12 W1 O1P1 85.1(5) . . ?
O1A W1 O1P1 85.7(6) . . ?
O13 W1 O1P1 82.4(5) . . ?
O1B W1 O1P1 72.9(5) . . ?
O1T W1 K2 50.1(5) . . ?
O12 W1 K2 54.2(4) . . ?
O1A W1 K2 105.6(4) . . ?
O13 W1 K2 84.2(4) . . ?
O1B W1 K2 146.4(4) . . ?
O1P1 W1 K2 137.3(3) . . ?
O1T W1 K1 40.2(4) . . ?
O12 W1 K1 98.1(4) . . ?
O1A W1 K1 56.0(4) . . ?
O13 W1 K1 135.8(4) . . ?
O1B W1 K1 100.0(5) . . ?
O1P1 W1 K1 141.5(4) . . ?
K2 W1 K1 66.05(19) . . ?
O2A W2 O2T 99.6(6) . . ?
O2A W2 O5A 97.6(6) . 4_565 ?
O2T W2 O5A 97.5(6) . 4_565 ?
O2A W2 O23 96.0(6) . . ?
O2T W2 O23 89.9(5) . . ?
O5A W2 O23 163.2(5) 4_565 . ?
O2A W2 O12 93.1(6) . . ?
O2T W2 O12 165.0(5) . . ?
O5A W2 O12 88.6(5) 4_565 . ?
O23 W2 O12 80.8(5) . . ?
O2A W2 O2P2 173.9(5) . . ?
O2T W2 O2P2 86.2(5) . . ?
O5A W2 O2P2 83.1(5) 4_565 . ?
O23 W2 O2P2 82.3(5) . . ?
O12 W2 O2P2 80.9(5) . . ?
O2A W2 K2 43.6(5) . . ?
O2T W2 K2 137.9(4) . . ?
O5A W2 K2 105.8(4) 4_565 . ?
O23 W2 K2 77.7(4) . . ?
O12 W2 K2 51.5(4) . . ?
O2P2 W2 K2 130.4(3) . . ?
O2A W2 K1 36.4(5) . 13_565 ?
O2T W2 K1 100.0(4) . 13_565 ?
O5A W2 K1 61.3(4) 4_565 13_565 ?
O23 W2 K1 132.3(4) . 13_565 ?
O12 W2 K1 94.9(4) . 13_565 ?
O2P2 W2 K1 144.3(3) . 13_565 ?
K2 W2 K1 63.78(18) . 13_565 ?
O3T W3 O23 102.4(6) . . ?
O3T W3 O34 96.4(6) . . ?
O23 W3 O34 89.2(5) . . ?
O3T W3 O3A 100.4(6) . . ?
O23 W3 O3A 157.2(6) . . ?
O34 W3 O3A 88.1(6) . . ?
O3T W3 O13 97.6(5) . . ?
O23 W3 O13 88.6(5) . . ?
O34 W3 O13 165.9(5) . . ?
O3A W3 O13 88.5(6) . . ?
O3T W3 O3P1 172.9(5) . . ?
O23 W3 O3P1 84.8(5) . . ?
O34 W3 O3P1 83.4(6) . . ?
O3A W3 O3P1 72.5(5) . . ?
O13 W3 O3P1 82.6(5) . . ?
O4T W4 O45 102.7(6) . . ?
O4T W4 O46 98.2(5) . . ?
O45 W4 O46 88.8(5) . . ?
O4T W4 O4A 100.1(6) . . ?
O45 W4 O4A 157.1(6) . . ?
O46 W4 O4A 88.1(6) . . ?
O4T W4 O34 96.0(6) . . ?
O45 W4 O34 89.3(5) . . ?
O46 W4 O34 165.7(5) . . ?
O4A W4 O34 88.2(6) . . ?
O4T W4 O1P2 172.5(5) . . ?
O45 W4 O1P2 84.8(5) . . ?
O46 W4 O1P2 82.5(5) . . ?
O4A W4 O1P2 72.4(5) . . ?
O34 W4 O1P2 83.2(6) . . ?
O5B W5 O5T 99.8(6) . . ?
O5B W5 O5A 97.4(6) . . ?
O5T W5 O5A 97.7(6) . . ?
O5B W5 O45 96.4(6) . . ?
O5T W5 O45 89.8(5) . . ?
O5A W5 O45 162.9(5) . . ?
O5B W5 O56 93.1(6) . . ?
O5T W5 O56 164.8(6) . . ?
O5A W5 O56 88.6(5) . . ?
O45 W5 O56 80.6(5) . . ?
O5B W5 O2P1 174.1(5) . . ?
O5T W5 O2P1 86.0(5) . . ?
O5A W5 O2P1 82.9(5) . . ?
O45 W5 O2P1 82.3(5) . . ?
O56 W5 O2P1 81.0(5) . . ?
O5B W5 K2 43.7(5) . 15_455 ?
O5T W5 K2 138.0(4) . 15_455 ?
O5A W5 K2 105.7(4) . 15_455 ?
O45 W5 K2 77.8(4) . 15_455 ?
O56 W5 K2 51.4(4) . 15_455 ?
O2P1 W5 K2 130.6(3) . 15_455 ?
O5B W5 K1 36.2(5) . 15_455 ?
O5T W5 K1 100.3(4) . 15_455 ?
O5A W5 K1 61.3(4) . 15_455 ?
O45 W5 K1 132.4(4) . 15_455 ?
O56 W5 K1 94.9(4) . 15_455 ?
O2P1 W5 K1 144.2(3) . 15_455 ?
K2 W5 K1 63.72(18) 15_455 15_455 ?
O6T W6 O56 103.5(6) . . ?
O6T W6 O1A 96.0(6) . 3_655 ?
O56 W6 O1A 91.3(5) . 3_655 ?
O6T W6 O46 96.0(5) . . ?
O56 W6 O46 89.0(5) . . ?
O1A W6 O46 167.6(5) 3_655 . ?
O6T W6 O6B 98.7(6) . . ?
O56 W6 O6B 157.7(6) . . ?
O1A W6 O6B 88.6(6) 3_655 . ?
O46 W6 O6B 86.4(6) . . ?
O6T W6 O3P2 171.5(5) . . ?
O56 W6 O3P2 84.8(5) . . ?
O1A W6 O3P2 85.4(6) 3_655 . ?
O46 W6 O3P2 82.3(5) . . ?
O6B W6 O3P2 72.9(5) . . ?
O6T W6 K2 50.5(4) . 15_455 ?
O56 W6 K2 54.3(4) . 15_455 ?
O1A W6 K2 105.5(4) 3_655 15_455 ?
O46 W6 K2 84.6(4) . 15_455 ?
O6B W6 K2 146.5(5) . 15_455 ?
O3P2 W6 K2 137.2(3) . 15_455 ?
O6T W6 K1 40.2(4) . 3_655 ?
O56 W6 K1 98.1(4) . 3_655 ?
O1A W6 K1 56.0(4) 3_655 3_655 ?
O46 W6 K1 136.1(4) . 3_655 ?
O6B W6 K1 100.3(5) . 3_655 ?
O3P2 W6 K1 141.3(4) . 3_655 ?
K2 W6 K1 65.98(18) 15_455 3_655 ?
O2P2 P1 O2P2 109.5(10) . 10 ?
O2P2 P1 O1P1 112.4(6) . . ?
O2P2 P1 O1P1 112.4(6) 10 . ?
O2P2 P1 O3P1 107.6(6) . . ?
O2P2 P1 O3P1 107.6(6) 10 . ?
O1P1 P1 O3P1 107.1(9) . . ?
O2P1 P2 O2P1 109.5(10) . 10 ?
O2P1 P2 O3P2 111.9(6) . . ?
O2P1 P2 O3P2 111.9(6) 10 . ?
O2P1 P2 O1P2 107.8(6) . . ?
O2P1 P2 O1P2 107.8(6) 10 . ?
O3P2 P2 O1P2 107.8(9) . . ?
P1 O1P1 W1 125.9(5) . 10 ?
P1 O1P1 W1 125.9(5) . . ?
W1 O1P1 W1 95.6(6) 10 . ?
P2 O2P1 W5 132.3(7) . . ?
P1 O3P1 W3 125.4(5) . 10 ?
P1 O3P1 W3 125.4(5) . . ?
W3 O3P1 W3 93.1(6) 10 . ?
P2 O1P2 W4 125.1(5) . . ?
P2 O1P2 W4 125.1(5) . 10 ?
W4 O1P2 W4 93.7(6) . 10 ?
P1 O2P2 W2 132.6(7) . . ?
P2 O3P2 W6 125.7(5) . . ?
P2 O3P2 W6 125.7(5) . 10 ?
W6 O3P2 W6 95.1(6) . 10 ?
O5T Cu1 O2T 109.1(6) . . ?
O5T Cu1 O1C1 94.5(9) . . ?
O2T Cu1 O1C1 94.8(9) . . ?
O5T Cu1 O123 165.1(6) . . ?
O2T Cu1 O123 85.8(6) . . ?
O1C1 Cu1 O123 84.8(9) . . ?
O5T Cu1 O2C2 85.7(6) . 3_655 ?
O2T Cu1 O2C2 165.2(6) . 3_655 ?
O1C1 Cu1 O2C2 85.0(9) . 3_655 ?
O123 Cu1 O2C2 79.4(7) . 3_655 ?
O5T Cu1 O1C2 100.2(6) . . ?
O2T Cu1 O1C2 100.7(6) . . ?
O1C1 Cu1 O1C2 153.8(10) . . ?
O123 Cu1 O1C2 75.5(7) . . ?
O2C2 Cu1 O1C2 74.7(7) 3_655 . ?
O5T Cu1 Cu3 123.4(4) . . ?
O2T Cu1 Cu3 123.7(4) . . ?
O1C1 Cu1 Cu3 64.5(8) . . ?
O123 Cu1 Cu3 43.3(5) . . ?
O2C2 Cu1 Cu3 43.4(5) 3_655 . ?
O1C2 Cu1 Cu3 89.4(5) . . ?
O5T Cu1 Cu2 83.6(4) . 3_655 ?
O2T Cu1 Cu2 139.7(4) . 3_655 ?
O1C1 Cu1 Cu2 123.0(8) . 3_655 ?
O123 Cu1 Cu2 84.3(5) . 3_655 ?
O2C2 Cu1 Cu2 37.9(5) 3_655 3_655 ?
O1C2 Cu1 Cu2 39.0(5) . 3_655 ?
Cu3 Cu1 Cu2 69.73(12) . 3_655 ?
O5T Cu1 Cu2 139.8(4) . . ?
O2T Cu1 Cu2 83.6(4) . . ?
O1C1 Cu1 Cu2 123.1(8) . . ?
O123 Cu1 Cu2 38.3(5) . . ?
O2C2 Cu1 Cu2 84.1(5) 3_655 . ?
O1C2 Cu1 Cu2 39.7(5) . . ?
Cu3 Cu1 Cu2 69.80(12) . . ?
Cu2 Cu1 Cu2 64.95(12) 3_655 . ?
O2C2 Cu2 O1C2 86.9(8) . 4_565 ?
O2C2 Cu2 O123 92.3(7) . . ?
O1C2 Cu2 O123 178.6(8) 4_565 . ?
O2C2 Cu2 O1C2 178.1(8) . . ?
O1C2 Cu2 O1C2 94.1(11) 4_565 . ?
O123 Cu2 O1C2 86.6(8) . . ?
O2C2 Cu2 Cu1 39.8(5) . 4_565 ?
O1C2 Cu2 Cu1 49.9(6) 4_565 4_565 ?
O123 Cu2 Cu1 129.6(5) . 4_565 ?
O1C2 Cu2 Cu1 141.7(6) . 4_565 ?
O2C2 Cu2 Cu1 129.6(5) . . ?
O1C2 Cu2 Cu1 141.3(6) 4_565 . ?
O123 Cu2 Cu1 39.8(5) . . ?
O1C2 Cu2 Cu1 49.8(6) . . ?
Cu1 Cu2 Cu1 154.10(13) 4_565 . ?
O2C2 Cu2 I 86.1(5) . . ?
O1C2 Cu2 I 92.8(6) 4_565 . ?
O123 Cu2 I 86.0(5) . . ?
O1C2 Cu2 I 92.2(6) . . ?
Cu1 Cu2 I 101.16(10) 4_565 . ?
Cu1 Cu2 I 101.08(10) . . ?
O123 Cu3 O123 97.4(10) 10 . ?
O123 Cu3 O2C2 82.4(7) 10 12_655 ?
O123 Cu3 O2C2 179.8(8) . 12_655 ?
O123 Cu3 O2C2 179.8(8) 10 3_655 ?
O123 Cu3 O2C2 82.4(7) . 3_655 ?
O2C2 Cu3 O2C2 97.8(10) 12_655 3_655 ?
O123 Cu3 O1C3 90.1(8) 10 . ?
O123 Cu3 O1C3 90.1(8) . . ?
O2C2 Cu3 O1C3 90.0(8) 12_655 . ?
O2C2 Cu3 O1C3 90.0(8) 3_655 . ?
O123 Cu3 Cu1 134.8(5) 10 . ?
O123 Cu3 Cu1 45.0(5) . . ?
O2C2 Cu3 Cu1 135.2(5) 12_655 . ?
O2C2 Cu3 Cu1 45.1(5) 3_655 . ?
O1C3 Cu3 Cu1 70.04(10) . . ?
O123 Cu3 Cu1 45.0(5) 10 10 ?
O123 Cu3 Cu1 134.8(5) . 10 ?
O2C2 Cu3 Cu1 45.1(5) 12_655 10 ?
O2C2 Cu3 Cu1 135.2(5) 3_655 10 ?
O1C3 Cu3 Cu1 70.04(10) . 10 ?
Cu1 Cu3 Cu1 140.1(2) . 10 ?
O123 Cu3 I 90.1(5) 10 . ?
O123 Cu3 I 90.1(5) . . ?
O2C2 Cu3 I 89.8(5) 12_655 . ?
O2C2 Cu3 I 89.8(5) 3_655 . ?
O1C3 Cu3 I 179.8(10) . . ?
Cu1 Cu3 I 109.96(10) . . ?
Cu1 Cu3 I 109.96(10) 10 . ?
O1C3 O1C1 Cu1 141(3) . . ?
Cu2 O1C2 Cu2 115.7(10) 3_655 . ?
Cu2 O1C2 Cu1 91.0(7) 3_655 . ?
Cu2 O1C2 Cu1 90.5(7) . . ?
Cu2 O1C2 I 58.3(5) 3_655 . ?
Cu2 O1C2 I 58.4(5) . . ?
Cu1 O1C2 I 101.0(6) . . ?
O1C1 O1C3 O1C1 170(5) . 10 ?
O1C1 O1C3 Cu3 85(2) . . ?
O1C1 O1C3 Cu3 85(2) 10 . ?
Cu2 O2C2 Cu3 121.3(9) . 11_565 ?
Cu2 O2C2 Cu1 102.2(8) . 4_565 ?
Cu3 O2C2 Cu1 91.6(7) 11_565 4_565 ?
Cu2 O2C2 I 63.4(5) . . ?
Cu3 O2C2 I 59.2(4) 11_565 . ?
Cu1 O2C2 I 115.5(6) 4_565 . ?
Cu2 O123 Cu3 121.0(9) . . ?
Cu2 O123 Cu1 101.9(8) . . ?
Cu3 O123 Cu1 91.7(7) . . ?
Cu2 O123 I 63.3(4) . . ?
Cu3 O123 I 59.1(4) . . ?
Cu1 O123 I 115.4(6) . . ?
Cu3 I Cu3 90.0 . 3_655 ?
Cu3 I Cu3 90.0 . 11_565 ?
Cu3 I Cu3 180.0 3_655 11_565 ?
Cu3 I Cu3 180.0 . 9_665 ?
Cu3 I Cu3 90.0 3_655 9_665 ?
Cu3 I Cu3 90.0 11_565 9_665 ?
Cu3 I Cu2 60.97(6) . 12_655 ?
Cu3 I Cu2 61.07(6) 3_655 12_655 ?
Cu3 I Cu2 118.93(6) 11_565 12_655 ?
Cu3 I Cu2 119.03(6) 9_665 12_655 ?
Cu3 I Cu2 60.97(6) . 3_655 ?
Cu3 I Cu2 61.07(6) 3_655 3_655 ?
Cu3 I Cu2 118.93(6) 11_565 3_655 ?
Cu3 I Cu2 119.03(6) 9_665 3_655 ?
Cu2 I Cu2 93.49(10) 12_655 3_655 ?
Cu3 I Cu2 61.07(6) . 10 ?
Cu3 I Cu2 119.03(6) 3_655 10 ?
Cu3 I Cu2 60.97(6) 11_565 10 ?
Cu3 I Cu2 118.93(6) 9_665 10 ?
Cu2 I Cu2 57.96(6) 12_655 10 ?
Cu2 I Cu2 122.04(6) 3_655 10 ?
Cu3 I Cu2 118.93(6) . 9_665 ?
Cu3 I Cu2 60.97(6) 3_655 9_665 ?
Cu3 I Cu2 119.03(6) 11_565 9_665 ?
Cu3 I Cu2 61.07(6) 9_665 9_665 ?
Cu2 I Cu2 57.96(6) 12_655 9_665 ?
Cu2 I Cu2 122.04(6) 3_655 9_665 ?
Cu2 I Cu2 86.51(10) 10 9_665 ?
Cu3 I Cu2 118.93(6) . 2_665 ?
Cu3 I Cu2 60.97(6) 3_655 2_665 ?
Cu3 I Cu2 119.03(6) 11_565 2_665 ?
Cu3 I Cu2 61.07(6) 9_665 2_665 ?
Cu2 I Cu2 122.04(6) 12_655 2_665 ?
Cu2 I Cu2 57.96(6) 3_655 2_665 ?
Cu2 I Cu2 180.0 10 2_665 ?
Cu2 I Cu2 93.49(10) 9_665 2_665 ?
Cu3 I Cu2 119.04(6) . 4_565 ?
Cu3 I Cu2 118.93(6) 3_655 4_565 ?
Cu3 I Cu2 61.07(6) 11_565 4_565 ?
Cu3 I Cu2 60.97(6) 9_665 4_565 ?
Cu2 I Cu2 180.0 12_655 4_565 ?
Cu2 I Cu2 86.51(10) 3_655 4_565 ?
Cu2 I Cu2 122.04(6) 10 4_565 ?
Cu2 I Cu2 122.03(6) 9_665 4_565 ?
Cu2 I Cu2 57.96(6) 2_665 4_565 ?
Cu3 I Cu2 119.04(6) . 11_565 ?
Cu3 I Cu2 118.93(6) 3_655 11_565 ?
Cu3 I Cu2 61.07(6) 11_565 11_565 ?
Cu3 I Cu2 60.97(6) 9_665 11_565 ?
Cu2 I Cu2 86.51(10) 12_655 11_565 ?
Cu2 I Cu2 180.0 3_655 11_565 ?
Cu2 I Cu2 57.96(6) 10 11_565 ?
Cu2 I Cu2 57.96(6) 9_665 11_565 ?
Cu2 I Cu2 122.03(6) 2_665 11_565 ?
Cu2 I Cu2 93.49(10) 4_565 11_565 ?
Cu3 I Cu2 61.07(6) . . ?
Cu3 I Cu2 119.03(6) 3_655 . ?
Cu3 I Cu2 60.97(6) 11_565 . ?
Cu3 I Cu2 118.93(6) 9_665 . ?
Cu2 I Cu2 122.04(6) 12_655 . ?
Cu2 I Cu2 57.96(6) 3_655 . ?
Cu2 I Cu2 93.49(10) 10 . ?
Cu2 I Cu2 180.0 9_665 . ?
Cu2 I Cu2 86.51(10) 2_665 . ?
Cu2 I Cu2 57.96(6) 4_565 . ?
Cu2 I Cu2 122.04(6) 11_565 . ?
W1 O1B W1 118.5(8) 10 . ?
W1 O1A W6 157.2(8) . 4_565 ?
W1 O1A K1 94.2(5) . . ?
W6 O1A K1 94.0(5) 4_565 . ?
W1 O1T K1 116.2(6) . . ?
W1 O1T K2 102.6(6) . . ?
K1 O1T K2 93.1(5) . . ?
W2 O2T Cu1 147.9(8) . . ?
W2 O2A K1 121.8(7) . 13_565 ?
W2 O2A K2 111.3(6) . . ?
K1 O2A K2 94.6(5) 13_565 . ?
W3 O3A W3 121.9(9) 10 . ?
W4 O4A W4 121.6(8) 10 . ?
W5 O5T Cu1 148.3(8) . . ?
W5 O5B K1 122.0(7) . 15_455 ?
W5 O5B K2 111.3(6) . 15_455 ?
K1 O5B K2 94.6(5) 15_455 15_455 ?
W2 O5A W5 165.0(8) 3_655 . ?
W6 O6B W6 118.9(8) 10 . ?
W6 O6T K1 116.0(6) . 3_655 ?
W6 O6T K2 102.1(5) . 15_455 ?
K1 O6T K2 92.7(5) 3_655 15_455 ?
W1 O12 W2 152.7(7) . . ?
W1 O12 K2 95.9(5) . . ?
W2 O12 K2 96.2(5) . . ?
W3 O13 W1 145.4(7) . . ?
W3 O23 W2 152.6(7) . . ?
W3 O34 W4 146.3(7) . . ?
W4 O45 W5 153.1(7) . . ?
W4 O46 W6 145.0(7) . . ?
W6 O56 W5 152.8(7) . . ?
W6 O56 K2 95.9(5) . 15_455 ?
W5 O56 K2 96.4(5) . 15_455 ?
O5B K1 O2A 98.7(5) 16 13_565 ?
O5B K1 O1T 66.9(4) 16 . ?
O2A K1 O1T 144.8(5) 13_565 . ?
O5B K1 O6T 145.1(5) 16 4_565 ?
O2A K1 O6T 66.9(4) 13_565 4_565 ?
O1T K1 O6T 105.8(4) . 4_565 ?
O5B K1 O2W 70.9(3) 16 . ?
O2A K1 O2W 70.9(3) 13_565 . ?
O1T K1 O2W 74.0(3) . . ?
O6T K1 O2W 74.3(3) 4_565 . ?
O5B K1 O1A 116.0(4) 16 . ?
O2A K1 O1A 116.1(4) 13_565 . ?
O1T K1 O1A 53.3(4) . . ?
O6T K1 O1A 53.7(4) 4_565 . ?
O2W K1 O1A 72.6(3) . . ?
O5B K1 W1 88.1(3) 16 . ?
O2A K1 W1 135.0(4) 13_565 . ?
O1T K1 W1 23.7(3) . . ?
O6T K1 W1 82.3(3) 4_565 . ?
O2W K1 W1 69.66(14) . . ?
O1A K1 W1 29.8(2) . . ?
O5B K1 W6 135.1(4) 16 4_565 ?
O2A K1 W6 88.0(3) 13_565 4_565 ?
O1T K1 W6 82.2(3) . 4_565 ?
O6T K1 W6 23.8(3) 4_565 4_565 ?
O2W K1 W6 69.65(14) . 4_565 ?
O1A K1 W6 30.0(2) . 4_565 ?
W1 K1 W6 58.63(10) . 4_565 ?
O5B K1 W5 21.7(3) 16 16 ?
O2A K1 W5 78.2(3) 13_565 16 ?
O1T K1 W5 88.1(3) . 16 ?
O6T K1 W5 136.8(4) 4_565 16 ?
O2W K1 W5 70.73(15) . 16 ?
O1A K1 W5 132.6(3) . 16 ?
W1 K1 W5 107.66(16) . 16 ?
W6 K1 W5 140.4(2) 4_565 16 ?
O5B K1 W2 78.2(3) 16 13_565 ?
O2A K1 W2 21.8(3) 13_565 13_565 ?
O1T K1 W2 136.6(4) . 13_565 ?
O6T K1 W2 88.1(3) 4_565 13_565 ?
O2W K1 W2 70.71(15) . 13_565 ?
O1A K1 W2 132.8(3) . 13_565 ?
W1 K1 W2 140.4(2) . 13_565 ?
W6 K1 W2 107.61(16) 4_565 13_565 ?
W5 K1 W2 56.98(10) 16 13_565 ?
O5B K1 K2 43.3(3) 16 . ?
O2A K1 K2 102.6(4) 13_565 . ?
O1T K1 K2 44.5(3) . . ?
O6T K1 K2 106.6(4) 4_565 . ?
O2W K1 K2 38.61(16) . . ?
O1A K1 K2 76.3(3) . . ?
W1 K1 K2 54.71(16) . . ?
W6 K1 K2 91.9(2) 4_565 . ?
W5 K1 K2 56.30(17) 16 . ?
W2 K1 K2 92.3(2) 13_565 . ?
O5B K1 K2 102.5(4) 16 13_565 ?
O2A K1 K2 43.1(3) 13_565 13_565 ?
O1T K1 K2 106.4(4) . 13_565 ?
O6T K1 K2 44.8(3) 4_565 13_565 ?
O2W K1 K2 38.60(16) . 13_565 ?
O1A K1 K2 76.6(3) . 13_565 ?
W1 K1 K2 92.0(2) . 13_565 ?
W6 K1 K2 54.79(17) 4_565 13_565 ?
W5 K1 K2 92.2(2) 16 13_565 ?
W2 K1 K2 56.18(17) 13_565 13_565 ?
K2 K1 K2 77.2(3) . 13_565 ?
O2W K2 O2A 80.7(4) . . ?
O2W K2 O5B 80.5(4) . 16 ?
O2A K2 O5B 161.1(5) . 16 ?
O2W K2 O1T 83.0(4) . . ?
O2A K2 O1T 112.8(5) . . ?
O5B K2 O1T 64.8(4) 16 . ?
O2W K2 O6T 83.1(4) . 16 ?
O2A K2 O6T 64.7(4) . 16 ?
O5B K2 O6T 112.8(5) 16 16 ?
O1T K2 O6T 166.1(5) . 16 ?
O2W K2 O12 70.8(3) . . ?
O2A K2 O12 56.4(4) . . ?
O5B K2 O12 116.5(5) 16 . ?
O1T K2 O12 56.6(4) . . ?
O6T K2 O12 118.1(5) 16 . ?
O2W K2 O56 70.8(3) . 16 ?
O2A K2 O56 116.6(5) . 16 ?
O5B K2 O56 56.2(4) 16 16 ?
O1T K2 O56 118.0(5) . 16 ?
O6T K2 O56 56.7(4) 16 16 ?
O12 K2 O56 141.6(5) . 16 ?
O2W K2 W1 79.5(2) . . ?
O2A K2 W1 85.5(4) . . ?
O5B K2 W1 91.1(4) 16 . ?
O1T K2 W1 27.4(3) . . ?
O6T K2 W1 147.6(4) 16 . ?
O12 K2 W1 29.8(3) . . ?
O56 K2 W1 138.3(4) 16 . ?
O2W K2 W6 79.4(2) . 16 ?
O2A K2 W6 91.1(4) . 16 ?
O5B K2 W6 85.3(4) 16 16 ?
O1T K2 W6 147.4(4) . 16 ?
O6T K2 W6 27.5(3) 16 16 ?
O12 K2 W6 138.4(4) . 16 ?
O56 K2 W6 29.8(3) 16 16 ?
W1 K2 W6 158.9(3) . 16 ?
O2W K2 W2 79.9(2) . . ?
O2A K2 W2 25.1(3) . . ?
O5B K2 W2 148.0(4) 16 . ?
O1T K2 W2 87.9(3) . . ?
O6T K2 W2 89.6(3) 16 . ?
O12 K2 W2 32.3(3) . . ?
O56 K2 W2 136.9(4) 16 . ?
W1 K2 W2 60.55(15) . . ?
W6 K2 W2 115.4(2) 16 . ?
O2W K2 W5 79.8(2) . 16 ?
O2A K2 W5 148.0(4) . 16 ?
O5B K2 W5 25.1(3) 16 16 ?
O1T K2 W5 89.6(3) . 16 ?
O6T K2 W5 87.9(3) 16 16 ?
O12 K2 W5 136.8(4) . 16 ?
O56 K2 W5 32.2(3) 16 16 ?
W1 K2 W5 115.3(2) . 16 ?
W6 K2 W5 60.45(15) 16 16 ?
W2 K2 W5 159.7(3) . 16 ?
O2W K2 K1 51.40(19) . . ?
O2A K2 K1 122.5(4) . . ?
O5B K2 K1 42.2(3) 16 . ?
O1T K2 K1 42.4(3) . . ?
O6T K2 K1 126.0(4) 16 . ?
O12 K2 K1 76.9(3) . . ?
O56 K2 K1 79.3(3) 16 . ?
W1 K2 K1 59.24(17) . . ?
W6 K2 K1 106.4(2) 16 . ?
W2 K2 K1 106.3(2) . . ?
W5 K2 K1 59.98(16) 16 . ?
K2 O2W K2 179.998(1) 13_565 . ?
K2 O2W K1 90.0(2) 13_565 . ?
K2 O2W K1 90.0(2) . . ?
K2 O2W K1 90.0(2) 13_565 13_565 ?
K2 O2W K1 90.0(2) . 13_565 ?
K1 O2W K1 179.997(1) . 13_565 ?

loop_
_geom_bond_atom_site_label_1
_geom_bond_atom_site_label_2
_geom_bond_distance
_geom_bond_site_symmetry_2
_geom_bond_publ_flag
W1 O1T 1.721(13) . ?
W1 O12 1.826(13) . ?
W1 O1A 1.915(13) . ?
W1 O13 1.940(12) . ?
W1 O1B 1.956(8) . ?
W1 O1P1 2.269(11) . ?
W1 K2 3.654(10) . ?
W1 K1 3.847(6) . ?
W2 O2A 1.725(14) . ?
W2 O2T 1.798(12) . ?
W2 O5A 1.888(13) 4_565 ?
W2 O23 1.976(11) . ?
W2 O12 2.037(12) . ?
W2 O2P2 2.228(13) . ?
W2 K2 3.789(9) . ?
W2 K1 3.952(7) 13_565 ?
W3 O3T 1.714(13) . ?
W3 O23 1.865(12) . ?
W3 O34 1.921(12) . ?
W3 O3A 1.921(8) . ?
W3 O13 1.927(12) . ?
W3 O3P1 2.314(11) . ?
W4 O4T 1.713(13) . ?
W4 O45 1.867(12) . ?
W4 O46 1.921(12) . ?
W4 O4A 1.925(8) . ?
W4 O34 1.930(12) . ?
W4 O1P2 2.304(11) . ?
W5 O5B 1.725(14) . ?
W5 O5T 1.797(13) . ?
W5 O5A 1.914(13) . ?
W5 O45 1.970(12) . ?
W5 O56 2.033(12) . ?
W5 O2P1 2.219(12) . ?
W5 K2 3.796(9) 15_455 ?
W5 K1 3.950(7) 15_455 ?
W6 O6T 1.726(12) . ?
W6 O56 1.829(13) . ?
W6 O1A 1.929(13) 3_655 ?
W6 O46 1.949(12) . ?
W6 O6B 1.951(8) . ?
W6 O3P2 2.278(11) . ?
W6 K2 3.660(10) 15_455 ?
W6 K1 3.849(6) 3_655 ?
P1 O2P2 1.513(13) . ?
P1 O2P2 1.513(13) 10 ?
P1 O1P1 1.544(17) . ?
P1 O3P1 1.555(17) . ?
P2 O2P1 1.526(13) . ?
P2 O2P1 1.526(13) 10 ?
P2 O3P2 1.538(17) . ?
P2 O1P2 1.567(17) . ?
O1P1 W1 2.269(11) 10 ?
O3P1 W3 2.314(11) 10 ?
O1P2 W4 2.304(11) 10 ?
O3P2 W6 2.278(11) 10 ?
Cu1 O5T 1.913(13) . ?
Cu1 O2T 1.913(13) . ?
Cu1 O1C1 1.91(3) . ?
Cu1 O123 1.998(17) . ?
Cu1 O2C2 2.000(17) 3_655 ?
Cu1 O1C2 2.335(19) . ?
Cu1 Cu3 2.824(3) . ?
Cu1 Cu2 3.051(4) 3_655 ?
Cu1 Cu2 3.055(4) . ?
Cu2 O2C2 1.920(17) . ?
Cu2 O1C2 1.922(19) 4_565 ?
Cu2 O123 1.934(17) . ?
Cu2 O1C2 1.951(19) . ?
Cu2 Cu1 3.051(4) 4_565 ?
Cu2 I 3.383(3) . ?
Cu3 O123 1.936(17) 10 ?
Cu3 O123 1.936(17) . ?
Cu3 O2C2 1.940(17) 12_655 ?
Cu3 O2C2 1.940(17) 3_655 ?
Cu3 O1C3 2.42(4) . ?
Cu3 Cu1 2.824(3) 10 ?
Cu3 I 3.244(4) . ?
O1C1 O1C3 1.29(3) . ?
O1C2 Cu2 1.922(19) 3_655 ?
O1C2 I 3.971(19) . ?
O1C3 O1C1 1.29(3) 10 ?
O2C2 Cu3 1.940(17) 11_565 ?
O2C2 Cu1 2.000(17) 4_565 ?
O2C2 I 3.775(17) . ?
O123 I 3.779(17) . ?
I Cu3 3.244(4) 3_655 ?
I Cu3 3.244(4) 11_565 ?
I Cu3 3.244(4) 9_665 ?
I Cu2 3.383(3) 12_655 ?
I Cu2 3.383(3) 3_655 ?
I Cu2 3.383(3) 10 ?
I Cu2 3.383(3) 9_665 ?
I Cu2 3.383(3) 2_665 ?
I Cu2 3.383(3) 4_565 ?
I Cu2 3.383(3) 11_565 ?
O1B W1 1.956(8) 10 ?
O1A W6 1.929(13) 4_565 ?
O1A K1 3.198(15) . ?
O1T K1 2.764(14) . ?
O1T K2 2.870(16) . ?
O2A K1 2.761(15) 13_565 ?
O2A K2 2.805(16) . ?
O3A W3 1.921(8) 10 ?
O4A W4 1.925(8) 10 ?
O5B K1 2.755(15) 15_455 ?
O5B K2 2.813(16) 15_455 ?
O5A W2 1.888(13) 3_655 ?
O6B W6 1.951(8) 10 ?
O6T K1 2.765(14) 3_655 ?
O6T K2 2.886(16) 15_455 ?
O12 K2 2.981(16) . ?
O56 K2 2.986(16) 15_455 ?
K1 O5B 2.755(15) 16 ?
K1 O2A 2.761(15) 13_565 ?
K1 O6T 2.765(14) 4_565 ?
K1 O2W 3.197(8) . ?
K1 W6 3.849(6) 4_565 ?
K1 W5 3.950(7) 16 ?
K1 W2 3.952(7) 13_565 ?
K1 K2 4.091(12) . ?
K1 K2 4.092(12) 13_565 ?
K2 O2W 2.553(10) . ?
K2 O5B 2.813(16) 16 ?
K2 O6T 2.887(16) 16 ?
K2 O56 2.987(16) 16 ?
K2 W6 3.660(10) 16 ?
K2 W5 3.796(9) 16 ?
O2W K2 2.553(10) 13_565 ?
O2W K1 3.197(8) 13_565 ?
